data_2021000
loop_
_publ_author_name
'Laval, Jean-Paul'
'Mayet, Richard'

_publ_section_title
;
 High-temperature monoclinic \a-SrHfF~6~, and isostructural \a-SrZrF~6~:
 associating Hf~2~F~12~ bipolyhedra and SrF~8~ snub disphenoids
;
_journal_coeditor_code OV3104
_journal_issue 2
_journal_name_full 'Acta Crystallographica Section C'
_journal_page_first
;
;
_journal_paper_doi 10.1107/S2053229618001110
_journal_volume 74
_journal_year 2018
_chemical_formula_iupac 'Sr Hf F6'
_chemical_formula_sum 'F12 Hf2 Sr2'
_chemical_formula_weight 760.22
_chemical_name_systematic
;
Strontium hafnium hexafluoride
;
_space_group_IT_number 14
_symmetry_cell_setting monoclinic
_symmetry_space_group_name_Hall '-P 2ybc'
_symmetry_space_group_name_H-M 'P 1 21/c 1'
_atom_sites_solution_primary direct
_atom_sites_solution_secondary difmap
_audit_creation_method 'WinGX routine CIF_UPDATE'
_cell_angle_alpha 90
_cell_angle_beta 99.36(5)
_cell_angle_gamma 90
_cell_formula_units_Z 2
_cell_length_a 5.9762(10)
_cell_length_b 5.9949(10)
_cell_length_c 14.426(3)
_cell_measurement_reflns_used 12266
_cell_measurement_temperature 293(2)
_cell_measurement_theta_max 25.241
_cell_measurement_theta_min 4.835
_cell_volume 509.96(18)
_computing_cell_refinement
;
DIRAX/LSQ (Duisenberg, 1992)
;
_computing_data_collection
;
COLLECT (Nonius, 2004)
;
_computing_data_reduction
;
EvalCCD (Duisenberg <i>et al.</i>, 2003)
;
_computing_molecular_graphics
;
DIAMOND (Brandenburg, 1999)
;
_computing_publication_material
;
WinGX (Farrugia, 2012) and publCIF (Westrip, 2010)
;
_computing_structure_refinement
;
SHELXL2014 (Sheldrick, 2015) and WinGX (Farrugia, 2012)
;
_computing_structure_solution
;
SHELXS96 (Sheldrick, 2008)
;
_diffrn_ambient_temperature 293(2)
_diffrn_detector_area_resol_mean 9
_diffrn_measured_fraction_theta_full 0.995
_diffrn_measured_fraction_theta_max 0.993
_diffrn_measurement_device_type 'Nonius KappaCCD'
_diffrn_measurement_method CCD
_diffrn_radiation_monochromator graphite
_diffrn_radiation_source 'fine-focus sealed tube'
_diffrn_radiation_type MoK\a
_diffrn_radiation_wavelength 0.71070
_diffrn_reflns_av_R_equivalents 0.0421
_diffrn_reflns_limit_h_max 7
_diffrn_reflns_limit_h_min -7
_diffrn_reflns_limit_k_max 7
_diffrn_reflns_limit_k_min -7
_diffrn_reflns_limit_l_max 18
_diffrn_reflns_limit_l_min -18
_diffrn_reflns_number 12266
_diffrn_reflns_theta_full 25.241
_diffrn_reflns_theta_max 27.421
_diffrn_reflns_theta_min 4.835
_exptl_absorpt_coefficient_mu 30.833
_exptl_absorpt_correction_T_max 0.60
_exptl_absorpt_correction_T_min 0.48
_exptl_absorpt_correction_type multi-scan
_exptl_absorpt_process_details
;
(SADABS; Bruker, 2004)
;
_exptl_crystal_colour colourless
_exptl_crystal_density_diffrn 4.951
_exptl_crystal_description spheroidal
_exptl_crystal_F_000 656
_exptl_crystal_size_max 0.04
_exptl_crystal_size_mid 0.03
_exptl_crystal_size_min 0.020
_refine_diff_density_max 1.068
_refine_diff_density_min -0.808
_refine_ls_extinction_coef 0.00155(16)
_refine_ls_extinction_method
;
SHELXL2014 (Sheldrick, 2015)
;
_refine_ls_goodness_of_fit_ref 1.134
_refine_ls_matrix_type full
_refine_ls_number_parameters 74
_refine_ls_number_reflns 1160
_refine_ls_number_restraints 0
_refine_ls_restrained_S_all 1.134
_refine_ls_R_factor_all 0.0199
_refine_ls_R_factor_gt 0.0154
_refine_ls_shift/su_max 0.001
_refine_ls_shift/su_mean 0
_refine_ls_structure_factor_coef Fsqd
_refine_ls_weighting_details 'w=1/[\s^2^(Fo^2^)+(0.0145P)^2^+1.1913P] where P=(Fo^2^+2Fc^2^)/3'
_refine_ls_weighting_scheme calc
_refine_ls_wR_factor_ref 0.0361
_reflns_number_gt 1052
_reflns_number_total 1160
_reflns_threshold_expression 'I > 2\s(I)'
_cod_data_source_file ov3104sup1.cif
_cod_data_source_block I
_cod_original_sg_symbol_H-M 'P 21/c'
_cod_database_code 2021000

loop_
_symmetry_equiv_pos_as_xyz
'x, y, z'
'-x, y+1/2, -z+1/2'
'-x, -y, -z'
'x, -y-1/2, z-1/2'

loop_
_atom_site_type_symbol
_atom_site_label
_atom_site_fract_x
_atom_site_fract_y
_atom_site_fract_z
_atom_site_U_iso_or_equiv
_atom_site_adp_type
_atom_site_calc_flag
_atom_site_occupancy
Hf Hf1 0.82383(3) 0.13602(3) 0.90159(2) 0.01007(8) Uani d 1
Sr Sr1 0.65438(7) 0.09965(6) 0.63819(3) 0.01187(10) Uani d 1
F F1 0.6331(5) 0.3593(4) 0.96093(18) 0.0186(6) Uani d 1
F F2 1.0873(4) -0.1061(4) 0.94722(17) 0.0147(5) Uani d 1
F F3 0.9048(5) -0.0017(5) 0.78444(17) 0.0250(6) Uani d 1
F F4 0.6095(5) 0.2897(4) 0.79331(17) 0.0194(6) Uani d 1
F F5 1.0689(5) 0.3554(4) 0.9072(2) 0.0245(6) Uani d 1
F F6 0.6027(5) -0.1036(4) 0.9089(2) 0.0255(6) Uani d 1

loop_
_atom_site_aniso_label
_atom_site_aniso_U_11
_atom_site_aniso_U_22
_atom_site_aniso_U_33
_atom_site_aniso_U_12
_atom_site_aniso_U_13
_atom_site_aniso_U_23
Hf1 0.01083(11) 0.01112(11) 0.00809(10) -0.00137(6) 0.00102(6) -0.00015(6)
Sr1 0.0135(2) 0.0138(2) 0.00786(19) 0.00530(15) 0.00055(15) -0.00065(14)
F1 0.0235(14) 0.0215(13) 0.0110(12) 0.0091(11) 0.0032(11) -0.0002(10)
F2 0.0160(13) 0.0198(13) 0.0080(12) 0.0052(10) 0.0008(10) -0.0008(10)
F3 0.0292(16) 0.0372(16) 0.0071(12) 0.0162(13) -0.0009(11) -0.0032(11)
F4 0.0242(14) 0.0230(13) 0.0099(12) 0.0099(11) -0.0007(11) 0.0007(10)
F5 0.0236(15) 0.0265(15) 0.0239(15) -0.0166(12) 0.0053(12) 0.0028(12)
F6 0.0260(16) 0.0231(15) 0.0264(16) -0.0169(12) 0.0013(12) -0.0002(12)

loop_
_atom_type_symbol
_atom_type_description
_atom_type_scat_dispersion_real
_atom_type_scat_dispersion_imag
_atom_type_scat_source
Sr Sr -1.5307 3.2498 'International Tables Vol C Tables 4.2.6.8 and 6.1.1.4'
Hf Hf -0.583 6.1852 'International Tables Vol C Tables 4.2.6.8 and 6.1.1.4'
F F 0.0171 0.0103 'International Tables Vol C Tables 4.2.6.8 and 6.1.1.4'

loop_
_geom_angle_atom_site_label_1
_geom_angle_atom_site_label_2
_geom_angle_atom_site_label_3
_geom_angle_site_symmetry_1
_geom_angle_site_symmetry_3
_geom_angle
F5 Hf1 F6 . . 172.78(12)
F5 Hf1 F3 . . 91.72(13)
F6 Hf1 F3 . . 90.04(13)
F5 Hf1 F1 . . 90.41(12)
F6 Hf1 F1 . . 91.76(12)
F3 Hf1 F1 . . 148.43(11)
F5 Hf1 F4 . . 95.69(12)
F6 Hf1 F4 . . 91.53(12)
F3 Hf1 F4 . . 75.66(10)
F1 Hf1 F4 . . 72.79(10)
F5 Hf1 F2 . . 86.32(11)
F6 Hf1 F2 . . 87.46(11)
F3 Hf1 F2 . . 73.58(10)
F1 Hf1 F2 . . 137.98(9)
F4 Hf1 F2 . . 149.22(9)
F5 Hf1 F2 . 3_757 87.40(11)
F6 Hf1 F2 . 3_757 86.72(12)
F3 Hf1 F2 . 3_757 139.41(10)
F1 Hf1 F2 . 3_757 72.15(10)
F4 Hf1 F2 . 3_757 144.82(10)
F2 Hf1 F2 . 3_757 65.87(11)
F5 Hf1 Sr1 . . 99.01(9)
F6 Hf1 Sr1 . . 86.50(9)
F3 Hf1 Sr1 . . 36.09(8)
F1 Hf1 Sr1 . . 112.60(8)
F4 Hf1 Sr1 . . 40.01(7)
F2 Hf1 Sr1 . . 109.28(7)
F2 Hf1 Sr1 3_757 . 171.84(6)
F5 Hf1 Sr1 . 2_656 92.97(9)
F6 Hf1 Sr1 . 2_656 92.58(9)
F3 Hf1 Sr1 . 2_656 115.67(8)
F1 Hf1 Sr1 . 2_656 32.76(7)
F4 Hf1 Sr1 . 2_656 40.04(7)
F2 Hf1 Sr1 . 2_656 170.74(6)
F2 Hf1 Sr1 3_757 2_656 104.89(7)
Sr1 Hf1 Sr1 . 2_656 79.96(4)
F5 Hf1 Sr1 . 4_566 89.43(9)
F6 Hf1 Sr1 . 4_566 88.76(9)
F3 Hf1 Sr1 . 4_566 178.76(9)
F1 Hf1 Sr1 . 4_566 31.99(7)
F4 Hf1 Sr1 . 4_566 104.70(7)
F2 Hf1 Sr1 . 4_566 106.03(7)
F2 Hf1 Sr1 3_757 4_566 40.17(6)
Sr2 Hf1 Sr1 . 4_566 144.095(14)
Sr2 Hf1 Sr1 2_656 4_566 64.72(3)
F6 Sr1 F5 2_656 2_746 145.91(10)
F6 Sr1 F3 2_656 . 134.91(10)
F5 Sr1 F3 2_746 . 74.37(9)
F6 Sr1 F1 2_656 2_646 85.18(10)
F5 Sr1 F1 2_746 2_646 86.08(10)
F3 Sr1 F1 . 2_646 127.85(10)
F6 Sr1 F1 2_656 4_565 73.55(10)
F5 Sr1 F1 2_746 4_565 72.96(10)
F3 Sr1 F1 . 4_565 143.98(10)
F1 Sr1 F1 2_646 4_565 64.25(10)
F6 Sr1 F4 2_656 . 76.24(9)
F5 Sr1 F4 2_746 . 133.63(9)
F3 Sr1 F4 . . 59.73(8)
F1 Sr1 F4 2_646 . 126.48(9)
F1 Sr1 F4 4_565 . 146.79(8)
F6 Sr1 F4 2_656 2_646 103.22(10)
F5 Sr1 F4 2_746 2_646 98.59(9)
F3 Sr1 F4 . 2_646 80.07(9)
F1 Sr1 F4 2_646 2_646 55.32(8)
F1 Sr1 F4 4_565 2_646 119.46(8)
F4 Sr1 F4 . 2_646 80.65(5)
F6 Sr1 F2 2_656 2_756 77.11(9)
F5 Sr1 F2 2_746 2_756 78.82(10)
F3 Sr1 F2 . 2_756 103.55(9)
F1 Sr1 F2 2_646 2_756 119.60(8)
F1 Sr1 F2 4_565 2_756 55.38(8)
F4 Sr1 F2 . 2_756 104.54(8)
F4 Sr1 F2 2_646 2_756 174.66(7)
F6 Sr1 Hf1 2_656 . 107.42(8)
F5 Sr1 Hf1 2_746 . 103.17(8)
F3 Sr1 Hf1 . . 28.81(6)
F1 Sr1 Hf1 2_646 . 130.88(6)
F1 Sr1 Hf1 4_565 . 164.67(6)
F4 Sr1 Hf1 . . 31.25(6)
F4 Sr1 Hf1 2_646 . 75.56(6)
F2 Sr1 Hf1 2_756 . 109.52(6)
F6 Sr1 Hf1 2_656 2_646 93.79(8)
F5 Sr1 Hf1 2_746 2_646 92.62(7)
F3 Sr1 Hf1 . 2_646 105.98(8)
F1 Sr1 Hf1 2_646 2_646 26.08(6)
F1 Sr1 Hf1 4_565 2_646 90.30(7)
F4 Sr1 Hf1 . 2_646 105.24(7)
F4 Sr1 Hf1 2_646 2_646 29.24(5)
F2 Sr1 Hf1 2_756 2_646 145.67(5)
Hf1 Sr1 Hf1 . 2_646 104.80(4)
F6 Sr1 Hf1 2_656 4_565 72.79(8)
F5 Sr1 Hf1 2_746 4_565 74.20(8)
F3 Sr1 Hf1 . 4_565 128.42(7)
F1 Sr1 Hf1 2_646 4_565 89.21(6)
F1 Sr1 Hf1 4_565 4_565 24.99(6)
F4 Sr1 Hf1 . 4_565 129.75(6)
F4 Sr1 Hf1 2_646 4_565 144.45(6)
F2 Sr1 Hf1 2_756 4_565 30.39(5)
Hf1 Sr1 Hf1 . 4_565 139.879(15)
Hf1 Sr1 Hf1 2_646 4_565 115.28(3)
F6 Sr1 Sr1 2_656 3_656 77.42(8)
F5 Sr1 Sr1 2_746 3_656 77.61(8)
F3 Sr1 Sr1 . 3_656 147.23(7)
F1 Sr1 Sr1 2_646 3_656 32.46(6)
F1 Sr1 Sr1 4_565 3_656 31.79(6)
F4 Sr1 Sr1 . 3_656 147.81(6)
F4 Sr1 Sr1 2_646 3_656 87.72(6)
F2 Sr1 Sr1 2_756 3_656 87.15(5)
Hf1 Sr1 Sr1 . 3_656 163.228(19)
Hf1 Sr1 Sr1 2_646 3_656 58.52(3)
Hf1 Sr1 Sr1 4_565 3_656 56.762(15)
Hf1 F1 Sr1 . 2_656 121.16(11)
Hf1 F1 Sr1 . 4_566 123.02(12)
Sr2 F1 Sr1 2_656 4_566 115.75(10)
Hf1 F2 Hf1 . 3_757 114.14(11)
Hf1 F2 Sr1 . 2_746 136.42(10)
Hf1 F2 Sr1 3_757 2_746 109.44(9)
Hf1 F3 Sr1 . . 115.10(12)
Hf1 F4 Sr1 . . 108.74(11)
Hf1 F4 Sr1 . 2_656 110.72(10)
Sr2 F4 Sr1 . 2_656 140.23(10)
Hf1 F5 Sr1 . 2_756 161.74(15)
Hf1 F6 Sr1 . 2_646 160.15(15)

loop_
_geom_bond_atom_site_label_1
_geom_bond_atom_site_label_2
_geom_bond_site_symmetry_2
_geom_bond_distance
_geom_bond_publ_flag
Hf1 F5 . 1.960(3) y
Hf1 F6 . 1.966(3) y
Hf1 F3 . 2.010(3) y
Hf1 F1 . 2.035(3) y
Hf1 F4 . 2.069(3) y
Hf1 F2 . 2.164(2) y
Hf1 F2 3_757 2.167(2) y
Hf1 Hf1 3_757 3.6346(15) y
Hf1 Sr1 . 3.7763(12) y
Hf1 Sr1 2_656 3.9609(7) y
Hf1 Sr1 4_566 4.0386(11) y
Sr1 F6 2_656 2.376(3) y
Sr1 F5 2_746 2.379(3) y
Sr1 F3 . 2.456(3) y
Sr1 F1 2_646 2.505(3) y
Sr1 F1 4_565 2.551(3) y
Sr1 F4 . 2.564(3) y
Sr1 F4 2_646 2.724(3) y
Sr1 F2 2_756 2.763(2) y
Sr1 Hf1 2_646 3.9609(7) ?
Sr1 Hf1 4_565 4.0386(11) ?
Sr1 Sr1 3_656 4.2821(18) y
F1 Sr1 2_656 2.505(3) ?
F1 Sr1 4_566 2.552(3) ?
F2 Hf1 3_757 2.167(2) ?
F2 Sr1 2_746 2.763(2) ?
F4 Sr1 2_656 2.724(3) ?
F5 Sr1 2_756 2.379(3) ?
F6 Sr1 2_646 2.376(3) ?

_cod_database_fobs_code 2021000
